data_1556158
loop_
_publ_author_name
'Bautista, Elih\'u'
'Toscano, Rub\'en Alfredo'
'Ortega, Alfredo'

_publ_section_title
;
 Microphyllandiolide, a new diterpene with an unprecedented skeleton from
 Salvia microphylla.
;
_journal_issue 13
_journal_name_full 'Organic letters'
_journal_page_first 3210
_journal_page_last 3213
_journal_paper_doi 10.1021/ol401022c
_journal_volume 15
_journal_year 2013
_chemical_absolute_configuration ad
_chemical_formula_moiety 'C20 H20 O6'
_chemical_formula_sum 'C20 H20 O6'
_chemical_formula_weight 356.36
_chemical_name_common Mycrophyllandiolide
_space_group_crystal_system orthorhombic
_space_group_IT_number 19
_space_group_name_Hall 'P 2ac 2ab'
_space_group_name_H-M_alt 'P 21 21 21'
_atom_sites_solution_hydrogens mixed
_audit_creation_method SHELXL-2013
_cell_angle_alpha 90
_cell_angle_beta 90
_cell_angle_gamma 90
_cell_formula_units_Z 4
_cell_length_a 10.0241(4)
_cell_length_b 10.2749(4)
_cell_length_c 16.6432(6)
_cell_measurement_reflns_used 9979
_cell_measurement_temperature 298(2)
_cell_measurement_theta_max 66.79
_cell_measurement_theta_min 4.30
_cell_volume 1714.19(11)
_computing_cell_refinement 'Bruker APEX2'
_computing_data_collection 'Bruker APEX2'
_computing_data_reduction 'Bruker SAINT'
_computing_molecular_graphics 'SHELXTL V 6.12 (Sheldrick, 2000)'
_computing_publication_material 'SHELXTL V 6.12 (Sheldrick, 2000)'
_computing_structure_refinement 'SHELXL-2013 (Sheldrick, 2013)'
_computing_structure_solution 'SHELXS-97 (Sheldrick, 2008)'
_diffrn_ambient_temperature 298(2)
_diffrn_detector_area_resol_mean 8.333
_diffrn_measured_fraction_theta_full 0.972
_diffrn_measured_fraction_theta_max 0.993
_diffrn_measurement_device_type 'Bruker APEX-II CCD'
_diffrn_measurement_method '\w scans'
_diffrn_radiation_monochromator graphite
_diffrn_radiation_source 'micro-focus X-ray source'
_diffrn_radiation_type CuK\a
_diffrn_radiation_wavelength 1.54184
_diffrn_reflns_av_R_equivalents 0.0190
_diffrn_reflns_av_unetI/netI 0.0065
_diffrn_reflns_Laue_measured_fraction_full 0.972
_diffrn_reflns_Laue_measured_fraction_max 0.993
_diffrn_reflns_limit_h_max 11
_diffrn_reflns_limit_h_min -11
_diffrn_reflns_limit_k_max 12
_diffrn_reflns_limit_k_min -12
_diffrn_reflns_limit_l_max 19
_diffrn_reflns_limit_l_min -19
_diffrn_reflns_number 62160
_diffrn_reflns_point_group_measured_fraction_full 0.972
_diffrn_reflns_point_group_measured_fraction_max 0.994
_diffrn_reflns_theta_full 67.679
_diffrn_reflns_theta_max 66.787
_diffrn_reflns_theta_min 5.151
_exptl_absorpt_coefficient_mu 0.848
_exptl_absorpt_correction_T_max 0.7528
_exptl_absorpt_correction_T_min 0.6863
_exptl_absorpt_correction_type multi-scan
_exptl_absorpt_process_details '(Sheldrick, 2008)'
_exptl_crystal_colour colourless
_exptl_crystal_density_diffrn 1.381
_exptl_crystal_description prism
_exptl_crystal_F_000 752
_exptl_crystal_size_max 0.426
_exptl_crystal_size_mid 0.252
_exptl_crystal_size_min 0.192
_refine_diff_density_max 0.360
_refine_diff_density_min -0.129
_refine_diff_density_rms 0.031
_refine_ls_abs_structure_details
;
 Flack x determined using 1273 quotients [(I+)-(I-)]/[(I+)+(I-)]
 (Parsons and Flack (2004), Acta Cryst. A60, s61).
;
_refine_ls_abs_structure_Flack -0.018(19)
_refine_ls_extinction_method none
_refine_ls_goodness_of_fit_ref 1.100
_refine_ls_hydrogen_treatment mixed
_refine_ls_matrix_type full
_refine_ls_number_parameters 276
_refine_ls_number_reflns 3020
_refine_ls_number_restraints 108
_refine_ls_restrained_S_all 1.092
_refine_ls_R_factor_all 0.0309
_refine_ls_R_factor_gt 0.0308
_refine_ls_shift/su_max 0.000
_refine_ls_shift/su_mean 0.000
_refine_ls_structure_factor_coef Fsqd
_refine_ls_weighting_details
;
 w=1/[\s^2^(Fo^2^)+(0.0629P)^2^+0.1469P]
 where P=(Fo^2^+2Fc^2^)/3
;
_refine_ls_weighting_scheme calc
_refine_ls_wR_factor_gt 0.0922
_refine_ls_wR_factor_ref 0.0923
_reflns_Friedel_coverage 0.735
_reflns_Friedel_fraction_full 0.973
_reflns_Friedel_fraction_max 0.995
_reflns_number_gt 3003
_reflns_number_total 3020
_reflns_threshold_expression 'I > 2\s(I)'
_cod_data_source_file ol401022c_si_002.cif
_cod_data_source_block Compound_1
_cod_database_code 1556158
_shelx_space_group_comment
;
The symmetry employed for this shelxl refinement is uniquely defined
by the following loop, which should always be used as a source of
symmetry information in preference to the above space-group names.
They are only intended as comments.
;
_shelx_estimated_absorpt_t_min 0.714
_shelx_estimated_absorpt_t_max 0.854
_shelxl_version_number 2013-2

loop_
_space_group_symop_operation_xyz
'x, y, z'
'x+1/2, -y+1/2, -z'
'-x, y+1/2, -z+1/2'
'-x+1/2, -y, z+1/2'

loop_
_atom_site_label
_atom_site_type_symbol
_atom_site_fract_x
_atom_site_fract_y
_atom_site_fract_z
_atom_site_U_iso_or_equiv
_atom_site_adp_type
_atom_site_occupancy
_atom_site_site_symmetry_order
_atom_site_calc_flag
_atom_site_refinement_flags_posn
_atom_site_refinement_flags_adp
_atom_site_refinement_flags_occupancy
_atom_site_disorder_assembly
_atom_site_disorder_group
O1 O 0.39303(16) 0.9975(2) -0.06141(12) 0.0652(5) Uani 1 1 d . . . . .
H1A H 0.349(4) 0.930(4) -0.070(2) 0.098 Uiso 1 1 d . U . . .
O2 O 0.56720(15) 0.81042(15) 0.13602(8) 0.0493(4) Uani 1 1 d . . . . .
O4 O 0.66586(17) 0.69339(14) 0.04508(9) 0.0540(4) Uani 1 1 d . . . . .
O5 O 0.3557(2) 0.7813(3) -0.19650(13) 0.0853(7) Uani 1 1 d . . . . .
O6 O 0.5417(2) 0.66338(19) -0.18088(12) 0.0782(5) Uani 1 1 d . . . . .
C1 C 0.6540(2) 1.1265(2) -0.03710(13) 0.0475(4) Uani 1 1 d . . . . .
H1 H 0.7153 1.1941 -0.0329 0.057 Uiso 1 1 calc R U . . .
C2 C 0.5871(2) 1.1149(2) -0.10528(13) 0.0516(5) Uani 1 1 d . . . . .
H2 H 0.6014 1.1781 -0.1444 0.062 Uiso 1 1 calc R U . . .
C3 C 0.4896(2) 1.0077(2) -0.12477(12) 0.0537(5) Uani 1 1 d . . . . .
H3 H 0.4421 1.0325 -0.1739 0.064 Uiso 1 1 calc R U . . .
C4 C 0.5545(2) 0.8777(2) -0.13959(11) 0.0490(5) Uani 1 1 d . . . . .
C5 C 0.6772(2) 0.8289(2) -0.12933(11) 0.0488(5) Uani 1 1 d . . . . .
C6 C 0.8060(2) 0.8892(2) -0.10375(12) 0.0491(5) Uani 1 1 d . . . . .
H6A H 0.8051 0.9799 -0.1198 0.059 Uiso 1 1 calc R U . . .
H6B H 0.8777 0.8470 -0.1330 0.059 Uiso 1 1 calc R U . . .
C7 C 0.8389(2) 0.8826(2) -0.01282(12) 0.0481(5) Uani 1 1 d . . . . .
H7A H 0.8691 0.7951 -0.0006 0.058 Uiso 1 1 calc R U . . .
H7B H 0.9129 0.9410 -0.0023 0.058 Uiso 1 1 calc R U . . .
C8 C 0.72685(18) 0.91629(18) 0.04469(11) 0.0411(4) Uani 1 1 d . . . . .
C9 C 0.7336(2) 1.03375(18) 0.10154(11) 0.0432(4) Uani 1 1 d . . . . .
C10 C 0.63768(19) 1.03867(19) 0.03306(12) 0.0431(4) Uani 1 1 d . . . . .
H10 H 0.5445 1.0255 0.0490 0.052 Uiso 1 1 calc R U . . .
C11 C 0.6786(2) 1.0085(2) 0.18471(11) 0.0451(4) Uani 1 1 d . . . . .
H11A H 0.6604 1.0913 0.2106 0.054 Uiso 1 1 calc R U . . .
H11B H 0.7458 0.9638 0.2163 0.054 Uiso 1 1 calc R U . . .
C12 C 0.5521(2) 0.9279(2) 0.18421(11) 0.0450(4) Uani 1 1 d . . . . .
H12 H 0.4794 0.9803 0.1619 0.054 Uiso 1 1 calc R U . . .
C13 C 0.5137(2) 0.8832(2) 0.26666(11) 0.0481(5) Uani 1 1 d . . . . .
C14 C 0.4155(11) 0.9462(9) 0.3142(6) 0.0507(15) Uani 0.691(15) 1 d . U P A 1
H14 H 0.3622 1.0164 0.2995 0.061 Uiso 0.691(15) 1 calc R U P A 1
C15 C 0.4155(15) 0.8839(13) 0.3841(7) 0.060(2) Uani 0.691(15) 1 d . U P A 1
H15 H 0.3610 0.9038 0.4276 0.072 Uiso 0.691(15) 1 calc R U P A 1
C16 C 0.5675(15) 0.7911(15) 0.3073(10) 0.056(2) Uani 0.691(15) 1 d . U P A 1
H16 H 0.6354 0.7372 0.2888 0.067 Uiso 0.691(15) 1 calc R U P A 1
O3 O 0.5104(8) 0.7835(6) 0.3821(4) 0.0618(19) Uani 0.691(15) 1 d . U P A 1
C14B C 0.588(3) 0.775(3) 0.315(2) 0.055(4) Uani 0.309(15) 1 d . U P A 2
H14B H 0.6585 0.7262 0.2942 0.066 Uiso 0.309(15) 1 calc R U P A 2
C15B C 0.537(3) 0.761(3) 0.3912(16) 0.062(3) Uani 0.309(15) 1 d . U P A 2
H15B H 0.5633 0.7034 0.4314 0.075 Uiso 0.309(15) 1 calc R U P A 2
C16B C 0.422(3) 0.915(2) 0.3262(17) 0.059(3) Uani 0.309(15) 1 d . U P A 2
H16B H 0.3557 0.9774 0.3173 0.071 Uiso 0.309(15) 1 calc R U P A 2
O3B O 0.432(2) 0.8564(18) 0.3933(12) 0.061(3) Uani 0.309(15) 1 d . U P A 2
C17 C 0.65353(19) 0.80005(19) 0.07420(11) 0.0413(4) Uani 1 1 d . . . . .
C18 C 0.4705(3) 0.7750(3) -0.17433(13) 0.0638(7) Uani 1 1 d . . . . .
C19 C 0.6752(3) 0.6897(3) -0.15383(16) 0.0690(7) Uani 1 1 d . . . . .
H19A H 0.7387 0.6742 -0.1967 0.083 Uiso 1 1 calc R U . . .
H19B H 0.6978 0.6342 -0.1087 0.083 Uiso 1 1 calc R U . . .
C20 C 0.8565(2) 1.1181(2) 0.10270(15) 0.0576(5) Uani 1 1 d . . . . .
H20A H 0.8846 1.1352 0.0486 0.086 Uiso 1 1 calc R U . . .
H20B H 0.9266 1.0741 0.1311 0.086 Uiso 1 1 calc R U . . .
H20C H 0.8366 1.1988 0.1292 0.086 Uiso 1 1 calc R U . . .

loop_
_atom_site_aniso_label
_atom_site_aniso_U_11
_atom_site_aniso_U_22
_atom_site_aniso_U_33
_atom_site_aniso_U_23
_atom_site_aniso_U_13
_atom_site_aniso_U_12
O1 0.0438(8) 0.0862(11) 0.0656(10) -0.0115(9) 0.0057(7) 0.0018(8)
O2 0.0526(8) 0.0565(8) 0.0388(7) -0.0082(6) 0.0058(6) -0.0180(6)
O4 0.0646(9) 0.0485(7) 0.0488(8) -0.0062(6) 0.0015(7) -0.0027(7)
O5 0.0617(11) 0.1270(18) 0.0671(11) -0.0285(12) 0.0001(9) -0.0211(11)
O6 0.0891(13) 0.0748(11) 0.0707(11) -0.0271(9) 0.0070(10) -0.0104(10)
C1 0.0521(11) 0.0433(9) 0.0472(10) 0.0027(8) 0.0041(8) 0.0022(8)
C2 0.0574(12) 0.0522(11) 0.0452(10) 0.0098(9) 0.0040(9) 0.0115(9)
C3 0.0499(11) 0.0688(12) 0.0424(10) 0.0050(9) -0.0067(9) 0.0087(10)
C4 0.0503(11) 0.0643(12) 0.0325(8) -0.0009(8) 0.0025(8) -0.0030(9)
C5 0.0562(12) 0.0573(11) 0.0328(9) -0.0030(8) 0.0088(8) 0.0032(9)
C6 0.0438(10) 0.0631(12) 0.0404(9) 0.0037(9) 0.0095(8) 0.0086(9)
C7 0.0392(9) 0.0623(12) 0.0429(10) 0.0041(8) 0.0032(8) 0.0020(9)
C8 0.0390(9) 0.0494(9) 0.0350(9) -0.0006(7) -0.0004(7) -0.0009(7)
C9 0.0438(9) 0.0472(9) 0.0386(9) -0.0016(8) 0.0002(8) -0.0070(8)
C10 0.0426(9) 0.0476(10) 0.0389(9) 0.0006(8) 0.0016(8) 0.0002(8)
C11 0.0472(10) 0.0515(10) 0.0367(9) -0.0047(8) -0.0001(8) -0.0095(8)
C12 0.0434(10) 0.0539(10) 0.0377(9) -0.0044(8) 0.0011(8) -0.0066(8)
C13 0.0466(10) 0.0589(11) 0.0388(10) -0.0060(9) 0.0043(8) -0.0135(9)
C14 0.052(2) 0.063(4) 0.038(3) 0.006(2) 0.0092(19) -0.004(3)
C15 0.066(4) 0.076(5) 0.038(3) 0.005(3) 0.016(3) -0.007(3)
C16 0.063(4) 0.056(3) 0.048(5) 0.001(3) 0.007(3) -0.003(3)
O3 0.076(4) 0.067(3) 0.043(2) 0.0168(15) 0.000(2) -0.009(3)
C14B 0.064(8) 0.063(8) 0.037(5) 0.011(5) -0.003(6) -0.020(7)
C15B 0.063(6) 0.073(7) 0.050(5) 0.007(5) -0.006(5) -0.018(6)
C16B 0.064(5) 0.068(7) 0.046(6) 0.010(5) 0.012(5) -0.005(6)
O3B 0.064(5) 0.073(6) 0.046(4) 0.010(4) 0.006(4) -0.013(5)
C17 0.0396(9) 0.0503(10) 0.0339(8) -0.0018(7) -0.0037(7) -0.0023(7)
C18 0.0665(16) 0.0847(17) 0.0401(11) -0.0140(10) 0.0096(11) -0.0138(13)
C19 0.0811(17) 0.0680(15) 0.0581(14) -0.0164(11) 0.0102(12) 0.0097(14)
C20 0.0538(12) 0.0633(12) 0.0556(12) 0.0032(10) -0.0002(10) -0.0169(10)

loop_
_atom_type_symbol
_atom_type_description
_atom_type_scat_dispersion_real
_atom_type_scat_dispersion_imag
_atom_type_scat_source
C C 0.0181 0.0091 'International Tables Vol C Tables 4.2.6.8 and 6.1.1.4'
H H 0.0000 0.0000 'International Tables Vol C Tables 4.2.6.8 and 6.1.1.4'
O O 0.0492 0.0322 'International Tables Vol C Tables 4.2.6.8 and 6.1.1.4'

loop_
_geom_angle_atom_site_label_1
_geom_angle_atom_site_label_2
_geom_angle_atom_site_label_3
_geom_angle
C3 O1 H1A 107(3)
C17 O2 C12 123.50(15)
C18 O6 C19 107.81(19)
C2 C1 C10 124.31(19)
C2 C1 H1 117.8
C10 C1 H1 117.8
C1 C2 C3 125.35(19)
C1 C2 H2 117.3
C3 C2 H2 117.3
O1 C3 C4 110.27(19)
O1 C3 C2 109.43(18)
C4 C3 C2 113.76(18)
O1 C3 H3 107.7
C4 C3 H3 107.7
C2 C3 H3 107.7
C5 C4 C18 107.9(2)
C5 C4 C3 135.1(2)
C18 C4 C3 117.0(2)
C4 C5 C19 108.2(2)
C4 C5 C6 132.4(2)
C19 C5 C6 119.2(2)
C5 C6 C7 116.36(17)
C5 C6 H6A 108.2
C7 C6 H6A 108.2
C5 C6 H6B 108.2
C7 C6 H6B 108.2
H6A C6 H6B 107.4
C8 C7 C6 116.66(17)
C8 C7 H7A 108.1
C6 C7 H7A 108.1
C8 C7 H7B 108.1
C6 C7 H7B 108.1
H7A C7 H7B 107.3
C17 C8 C7 113.04(17)
C17 C8 C9 116.74(16)
C7 C8 C9 122.45(17)
C17 C8 C10 114.01(15)
C7 C8 C10 122.16(16)
C9 C8 C10 57.73(12)
C10 C9 C20 121.15(17)
C10 C9 C11 118.07(16)
C20 C9 C11 112.62(16)
C10 C9 C8 61.80(12)
C20 C9 C8 119.74(17)
C11 C9 C8 114.43(15)
C1 C10 C9 123.39(17)
C1 C10 C8 121.73(16)
C9 C10 C8 60.47(12)
C1 C10 H10 113.7
C9 C10 H10 113.7
C8 C10 H10 113.7
C9 C11 C12 113.18(15)
C9 C11 H11A 108.9
C12 C11 H11A 108.9
C9 C11 H11B 108.9
C12 C11 H11B 108.9
H11A C11 H11B 107.8
O2 C12 C13 106.10(16)
O2 C12 C11 111.68(16)
C13 C12 C11 112.19(16)
O2 C12 H12 108.9
C13 C12 H12 108.9
C11 C12 H12 108.9
C16 C13 C14 109.5(8)
C16 C13 C12 127.0(7)
C16B C13 C12 138.5(9)
C14 C13 C12 123.3(4)
C16B C13 C14B 97.0(16)
C12 C13 C14B 124.4(14)
C15 C14 C13 105.6(6)
C15 C14 H14 127.2
C13 C14 H14 127.2
C14 C15 O3 109.5(8)
C14 C15 H15 125.2
O3 C15 H15 125.2
C13 C16 O3 110.2(9)
C13 C16 H16 124.9
O3 C16 H16 124.9
C16 O3 C15 105.2(7)
C15B C14B C13 112(2)
C15B C14B H14B 124.1
C13 C14B H14B 124.1
C14B C15B O3B 102.8(19)
C14B C15B H15B 128.6
O3B C15B H15B 128.6
O3B C16B C13 117.2(19)
O3B C16B H16B 121.4
C13 C16B H16B 121.4
C16B O3B C15B 111.2(19)
O4 C17 O2 116.40(17)
O4 C17 C8 123.19(17)
O2 C17 C8 120.40(16)
O5 C18 O6 121.4(2)
O5 C18 C4 128.8(3)
O6 C18 C4 109.8(2)
O6 C19 C5 106.2(2)
O6 C19 H19A 110.5
C5 C19 H19A 110.5
O6 C19 H19B 110.5
C5 C19 H19B 110.5
H19A C19 H19B 108.7
C9 C20 H20A 109.5
C9 C20 H20B 109.5
H20A C20 H20B 109.5
C9 C20 H20C 109.5
H20A C20 H20C 109.5
H20B C20 H20C 109.5

loop_
_geom_bond_atom_site_label_1
_geom_bond_atom_site_label_2
_geom_bond_distance
O1 C3 1.435(3)
O1 H1A 0.83(4)
O2 C17 1.349(2)
O2 C12 1.457(2)
O4 C17 1.205(2)
O5 C18 1.211(3)
O6 C18 1.356(4)
O6 C19 1.437(4)
C1 C2 1.324(3)
C1 C10 1.485(3)
C1 H1 0.9300
C2 C3 1.508(3)
C2 H2 0.9300
C3 C4 1.506(3)
C3 H3 0.9800
C4 C5 1.339(3)
C4 C18 1.468(3)
C5 C19 1.488(3)
C5 C6 1.494(3)
C6 C7 1.550(3)
C6 H6A 0.9700
C6 H6B 0.9700
C7 C8 1.516(3)
C7 H7A 0.9700
C7 H7B 0.9700
C8 C17 1.486(3)
C8 C9 1.535(3)
C8 C10 1.555(3)
C9 C10 1.492(3)
C9 C20 1.507(3)
C9 C11 1.512(3)
C10 H10 0.9800
C11 C12 1.515(3)
C11 H11A 0.9700
C11 H11B 0.9700
C12 C13 1.497(3)
C12 H12 0.9800
C13 C16 1.282(15)
C13 C16B 1.39(3)
C13 C14 1.419(11)
C13 C14B 1.56(3)
C14 C15 1.327(12)
C14 H14 0.9300
C15 O3 1.404(12)
C15 H15 0.9300
C16 O3 1.372(16)
C16 H16 0.9300
C14B C15B 1.38(4)
C14B H14B 0.9300
C15B O3B 1.44(3)
C15B H15B 0.9300
C16B O3B 1.28(2)
C16B H16B 0.9300
C19 H19A 0.9700
C19 H19B 0.9700
C20 H20A 0.9600
C20 H20B 0.9600
C20 H20C 0.9600

loop_
_geom_hbond_atom_site_label_D
_geom_hbond_atom_site_label_H
_geom_hbond_atom_site_label_A
_geom_hbond_distance_DH
_geom_hbond_distance_HA
_geom_hbond_distance_DA
_geom_hbond_angle_DHA
_geom_hbond_site_symmetry_A
O1 H1A O4 0.83(4) 2.27(4) 3.017(3) 149(4) 2_465
O1 H1A O5 0.83(4) 2.60(4) 3.182(3) 128(3) .

loop_
_geom_torsion_atom_site_label_1
_geom_torsion_atom_site_label_2
_geom_torsion_atom_site_label_3
_geom_torsion_atom_site_label_4
_geom_torsion
C10 C1 C2 C3 -3.5(3)
C1 C2 C3 O1 52.0(3)
C1 C2 C3 C4 -71.9(3)
O1 C3 C4 C5 -112.4(3)
C2 C3 C4 C5 11.0(3)
O1 C3 C4 C18 68.4(2)
C2 C3 C4 C18 -168.19(18)
C18 C4 C5 C19 -2.6(2)
C3 C4 C5 C19 178.2(2)
C18 C4 C5 C6 173.7(2)
C3 C4 C5 C6 -5.5(4)
C4 C5 C6 C7 93.2(3)
C19 C5 C6 C7 -90.8(2)
C5 C6 C7 C8 -45.1(3)
C6 C7 C8 C17 95.4(2)
C6 C7 C8 C9 -116.4(2)
C6 C7 C8 C10 -46.8(3)
C17 C8 C9 C10 -102.75(18)
C7 C8 C9 C10 110.15(19)
C17 C8 C9 C20 145.56(18)
C7 C8 C9 C20 -1.5(3)
C10 C8 C9 C20 -111.7(2)
C17 C8 C9 C11 7.3(2)
C7 C8 C9 C11 -139.80(19)
C10 C8 C9 C11 110.05(19)
C2 C1 C10 C9 165.7(2)
C2 C1 C10 C8 92.4(2)
C20 C9 C10 C1 -1.0(3)
C11 C9 C10 C1 145.24(19)
C8 C9 C10 C1 -110.5(2)
C20 C9 C10 C8 109.5(2)
C11 C9 C10 C8 -104.24(19)
C17 C8 C10 C1 -139.31(18)
C7 C8 C10 C1 2.5(3)
C9 C8 C10 C1 113.2(2)
C17 C8 C10 C9 107.53(17)
C7 C8 C10 C9 -110.6(2)
C10 C9 C11 C12 28.9(2)
C20 C9 C11 C12 177.92(19)
C8 C9 C11 C12 -40.9(2)
C17 O2 C12 C13 -149.01(18)
C17 O2 C12 C11 -26.5(3)
C9 C11 C12 O2 50.3(2)
C9 C11 C12 C13 169.32(18)
O2 C12 C13 C16 46.2(10)
C11 C12 C13 C16 -76.1(10)
O2 C12 C13 C16B -134.8(17)
C11 C12 C13 C16B 103.0(17)
O2 C12 C13 C14 -138.8(5)
C11 C12 C13 C14 99.0(5)
O2 C12 C13 C14B 49.5(16)
C11 C12 C13 C14B -72.8(16)
C16 C13 C14 C15 -0.5(11)
C12 C13 C14 C15 -176.3(6)
C13 C14 C15 O3 -0.1(11)
C14 C13 C16 O3 1.0(13)
C12 C13 C16 O3 176.6(5)
C13 C16 O3 C15 -1.0(13)
C14 C15 O3 C16 0.7(12)
C16B C13 C14B C15B -1(2)
C12 C13 C14B C15B 175.7(13)
C13 C14B C15B O3B 0(2)
C12 C13 C16B O3B -173.8(11)
C14B C13 C16B O3B 3(2)
C13 C16B O3B C15B -3(3)
C14B C15B O3B C16B 2(2)
C12 O2 C17 O4 172.37(18)
C12 O2 C17 C8 -8.2(3)
C7 C8 C17 O4 -12.3(3)
C9 C8 C17 O4 -162.42(19)
C10 C8 C17 O4 133.0(2)
C7 C8 C17 O2 168.29(16)
C9 C8 C17 O2 18.2(3)
C10 C8 C17 O2 -46.4(2)
C19 O6 C18 O5 176.8(2)
C19 O6 C18 C4 -2.2(3)
C5 C4 C18 O5 -175.8(2)
C3 C4 C18 O5 3.6(4)
C5 C4 C18 O6 3.1(2)
C3 C4 C18 O6 -177.56(17)
C18 O6 C19 C5 0.6(3)
C4 C5 C19 O6 1.3(3)
C6 C5 C19 O6 -175.52(19)
